data_7128308
loop_
_publ_author_name
'Hauser, Adrian'
'M\"unzfeld, Luca'
'Roesky, Peter W.'

_publ_section_title
;
 Reactivity of mono- and divalent aluminium compounds towards group 15
 nanoparticles.
;
_journal_issue 45
_journal_name_full 'Chemical communications (Cambridge, England)'
_journal_page_first 5503
_journal_page_last 5506
_journal_paper_doi 10.1039/d1cc01475g
_journal_volume 57
_journal_year 2021
_chemical_formula_moiety 'C30 H45 Al3 As Br3'
_chemical_formula_sum 'C30 H45 Al3 As Br3'
_chemical_formula_weight 801.25
_space_group_crystal_system triclinic
_space_group_IT_number 2
_space_group_name_Hall '-P 1'
_space_group_name_H-M_alt 'P -1'
_atom_sites_solution_hydrogens geom
_atom_sites_solution_primary dual
_audit_creation_date 2021-03-01
_audit_creation_method
;
Olex2 1.3
(compiled 2020.11.12 svn.r5f609507 for OlexSys, GUI svn.r6272)
;
_audit_update_record
;
2021-03-18 deposited with the CCDC.	2021-05-06 downloaded from the CCDC.
;
_cell_angle_alpha 95.614(3)
_cell_angle_beta 90.722(3)
_cell_angle_gamma 108.785(3)
_cell_formula_units_Z 4
_cell_length_a 11.3402(4)
_cell_length_b 16.7244(7)
_cell_length_c 18.6143(8)
_cell_measurement_reflns_used 40134
_cell_measurement_temperature 100
_cell_measurement_theta_max 31.30
_cell_measurement_theta_min 1.61
_cell_volume 3322.6(2)
_computing_cell_refinement
;
X-Area Recipe 1.33.0.0 (STOE, 2015)
;
_computing_data_collection
;
X-Area Pilatus3_SV 1.31.150.0 (STOE, 2018)
;
_computing_data_reduction
;
X-Area Integrate 1.73.1.0 (STOE, 2018)
X-Area LANA 1.73.2.0 (STOE, 2018)
;
_computing_molecular_graphics 'Olex2 1.3 (Dolomanov et al., 2009)'
_computing_publication_material
;
STOE & Cie GmbH, X-Area, software package for collecting single-crystal or
multi-domain crystal data on STOE area-detector diffractometers, for image 
processing, for the correction and scaling of reflection intensities and 
for outlier rejection, version 1.84, Darmstadt 2018
;
_computing_structure_refinement 'SHELXL 2018/3 (Sheldrick, 2015)'
_computing_structure_solution 'ShelXT (Sheldrick, 2015)'
_diffrn_ambient_temperature 100
_diffrn_detector Pilatus200K
_diffrn_detector_area_resol_mean 5.81
_diffrn_detector_type 'DECTRIS PILATUS 200K'
_diffrn_measured_fraction_theta_full 0.991
_diffrn_measured_fraction_theta_max 0.783
_diffrn_measurement_details
;
 505 frames, detector distance = 40 mm
;
_diffrn_measurement_device 'Eulerian 4-circle diffractometer'
_diffrn_measurement_device_type 'STOE STADIVARI'
_diffrn_measurement_method 'rotation method, \w scans'
_diffrn_radiation_collimation '0.5 mm diameter, monocapillary'
_diffrn_radiation_monochromator 'plane graphite'
_diffrn_radiation_polarisn_norm 0
_diffrn_radiation_probe x-ray
_diffrn_radiation_type 'Mo K\a'
_diffrn_radiation_wavelength 0.71073
_diffrn_reflns_av_R_equivalents 0.0419
_diffrn_reflns_av_unetI/netI 0.0561
_diffrn_reflns_Laue_measured_fraction_full 0.991
_diffrn_reflns_Laue_measured_fraction_max 0.783
_diffrn_reflns_limit_h_max 14
_diffrn_reflns_limit_h_min -16
_diffrn_reflns_limit_k_max 22
_diffrn_reflns_limit_k_min -22
_diffrn_reflns_limit_l_max 25
_diffrn_reflns_limit_l_min -24
_diffrn_reflns_number 32558
_diffrn_reflns_point_group_measured_fraction_full 0.991
_diffrn_reflns_point_group_measured_fraction_max 0.783
_diffrn_reflns_theta_full 25.242
_diffrn_reflns_theta_max 31.365
_diffrn_reflns_theta_min 1.606
_diffrn_source 'Mo Genix 3D HF'
_diffrn_source_current 1.000
_diffrn_source_power 0.050
_diffrn_source_voltage 50
_exptl_absorpt_coefficient_mu 4.729
_exptl_absorpt_correction_T_max 0.4261
_exptl_absorpt_correction_T_min 0.2490
_exptl_absorpt_correction_type multi-scan
_exptl_absorpt_process_details
;
STOE X-Red32, absorption correction by Gaussian integration, analogous to
P. Coppens, "The Evaluation of Absorption and Extinction in Single-Crystal
Structure Analysis", published in: F. R. Ahmed (Editor), "Crystallographic
Computing", Munksgaard, Copenhagen (1970), 255 - 270.
Afterwards scaling of reflection intensities was performed within STOE LANA.
J. Koziskova, F. Hahn, J. Richter, J. Kozisek, "Comparison of different
absorption corrections on the model structure of tetrakis(\m~2~-acetato)-
diaqua-di-copper(II)", Acta Chimica Slovaca, vol. 9, no. 2, 2016, pp. 136 - 140.
;
_exptl_crystal_colour 'clear yellow'
_exptl_crystal_colour_lustre clear
_exptl_crystal_colour_primary yellow
_exptl_crystal_density_diffrn 1.602
_exptl_crystal_density_method 'not measured'
_exptl_crystal_description irregular
_exptl_crystal_F_000 1608
_exptl_crystal_size_max 0.337
_exptl_crystal_size_mid 0.254
_exptl_crystal_size_min 0.174
_refine_diff_density_max 0.744
_refine_diff_density_min -0.686
_refine_diff_density_rms 0.140
_refine_ls_extinction_method none
_refine_ls_goodness_of_fit_ref 1.015
_refine_ls_hydrogen_treatment constr
_refine_ls_matrix_type full
_refine_ls_number_parameters 697
_refine_ls_number_reflns 17117
_refine_ls_number_restraints 0
_refine_ls_restrained_S_all 1.015
_refine_ls_R_factor_all 0.0791
_refine_ls_R_factor_gt 0.0476
_refine_ls_shift/su_max 0.001
_refine_ls_shift/su_mean 0.000
_refine_ls_structure_factor_coef Fsqd
_refine_ls_weighting_details 'w=1/[\s^2^(Fo^2^)+(0.0688P)^2^+2.2396P] where P=(Fo^2^+2Fc^2^)/3'
_refine_ls_weighting_scheme calc
_refine_ls_wR_factor_gt 0.1123
_refine_ls_wR_factor_ref 0.1291
_reflns_d_resolution_high 0.683
_reflns_d_resolution_low 12.683
_reflns_Friedel_coverage 0.000
_reflns_limit_h_max 14
_reflns_limit_h_min -16
_reflns_limit_k_max 22
_reflns_limit_k_min -22
_reflns_limit_l_max 25
_reflns_limit_l_min -24
_reflns_number_gt 12003
_reflns_number_total 17117
_reflns_threshold_expression I>2/s(I)
_cod_data_source_file d1cc01475g2.cif
_cod_data_source_block ah002_b
_cod_depositor_comments 'Adding full bibliography for 7128306--7128309.cif.'
_cod_database_code 7128308
_shelx_shelxl_version_number 2018/3
_shelx_space_group_comment
;
The symmetry employed for this shelxl refinement is uniquely defined
by the following loop, which should always be used as a source of
symmetry information in preference to the above space-group names.
They are only intended as comments.
;
_shelx_estimated_absorpt_t_max 0.493
_shelx_estimated_absorpt_t_min 0.299
_olex2_refinement_description
;
1. Fixed Uiso
 At 1.5 times of:
  All C(H,H,H) groups
2.a Idealised Me refined as rotating group:
 C58(H58A,H58B,H58C), C59(H59A,H59B,H59C), C29(H29A,H29B,H29C), C9(H9A,H9B,
 H9C), C39(H39A,H39B,H39C), C56(H56A,H56B,H56C), C49(H49A,H49B,H49C), C10(H10A,
 H10B,H10C), C57(H57A,H57B,H57C), C8(H8A,H8B,H8C), C60(H60A,H60B,H60C),
 C28(H28A,H28B,H28C), C50(H50A,H50B,H50C), C48(H48A,H48B,H48C), C30(H30A,H30B,
 H30C), C37(H37A,H37B,H37C), C27(H27A,H27B,H27C), C40(H40A,H40B,H40C), C36(H36A,
 H36B,H36C), C38(H38A,H38B,H38C), C6(H6A,H6B,H6C), C7(H7A,H7B,H7C), C26(H26A,
 H26B,H26C), C47(H47A,H47B,H47C), C46(H46A,H46B,H46C), C19(H19A,H19B,H19C),
 C18(H18A,H18B,H18C), C20(H20A,H20B,H20C), C17(H17A,H17B,H17C), C16(H16A,H16B,
 H16C)
;
_olex2_submission_special_instructions 'No special instructions were received'

loop_
_space_group_symop_operation_xyz
'x, y, z'
'-x, -y, -z'

loop_
_atom_site_label
_atom_site_type_symbol
_atom_site_fract_x
_atom_site_fract_y
_atom_site_fract_z
_atom_site_U_iso_or_equiv
_atom_site_adp_type
_atom_site_occupancy
_atom_site_site_symmetry_order
_atom_site_calc_flag
_atom_site_refinement_flags_posn
_atom_site_refinement_flags_adp
_atom_site_refinement_flags_occupancy
_atom_site_disorder_assembly
_atom_site_disorder_group
As2 As 0.46126(3) 0.76761(2) 0.72769(2) 0.01654(9) Uani 1 1 d . . . . .
As1 As 0.97018(3) 0.73768(2) 0.25927(2) 0.01774(9) Uani 1 1 d . . . . .
Br5 Br 0.52102(3) 0.98428(3) 0.66448(2) 0.02220(9) Uani 1 1 d . . . . .
Br1 Br 0.89327(4) 0.51987(3) 0.31744(2) 0.02364(9) Uani 1 1 d . . . . .
Br3 Br 0.67130(3) 0.56959(3) 0.19847(2) 0.02317(9) Uani 1 1 d . . . . .
Br4 Br 0.75263(3) 0.95069(3) 0.78523(2) 0.02456(10) Uani 1 1 d . . . . .
Br6 Br 0.46063(4) 0.95905(3) 0.85294(2) 0.02424(10) Uani 1 1 d . . . . .
Br2 Br 0.96442(4) 0.54693(3) 0.13246(2) 0.02592(10) Uani 1 1 d . . . . .
Al6 Al 0.35928(10) 0.87372(8) 0.73297(6) 0.0190(2) Uani 1 1 d . . . . .
Al5 Al 0.62299(10) 0.86845(8) 0.66923(7) 0.0198(2) Uani 1 1 d . . . . .
Al3 Al 0.79879(10) 0.63977(8) 0.31657(6) 0.0183(2) Uani 1 1 d . . . . .
Al4 Al 0.56789(10) 0.84291(8) 0.83946(6) 0.0206(2) Uani 1 1 d . . . . .
Al2 Al 0.86570(11) 0.66833(8) 0.14457(7) 0.0211(2) Uani 1 1 d . . . . .
Al1 Al 1.06495(11) 0.62729(8) 0.25349(7) 0.0215(3) Uani 1 1 d . . . . .
C51 C 0.2094(3) 0.9179(3) 0.7072(2) 0.0205(8) Uani 1 1 d . . . . .
C52 C 0.2060(3) 0.8568(3) 0.6474(2) 0.0201(8) Uani 1 1 d . . . . .
C53 C 0.1683(3) 0.7751(3) 0.6720(2) 0.0197(8) Uani 1 1 d . . . . .
C54 C 0.1485(3) 0.7850(3) 0.7473(2) 0.0205(8) Uani 1 1 d . . . . .
C55 C 0.1721(3) 0.8723(3) 0.7693(2) 0.0196(8) Uani 1 1 d . . . . .
C1 C 1.2108(4) 0.5747(3) 0.2687(2) 0.0242(9) Uani 1 1 d . . . . .
C5 C 1.2101(3) 0.6246(3) 0.3372(2) 0.0238(9) Uani 1 1 d . . . . .
C34 C 0.6389(4) 0.8528(3) 0.9475(2) 0.0229(8) Uani 1 1 d . . . . .
C3 C 1.2812(3) 0.7163(3) 0.2514(2) 0.0267(9) Uani 1 1 d . . . . .
C33 C 0.6954(4) 0.7986(3) 0.9063(2) 0.0240(9) Uani 1 1 d . . . . .
C21 C 0.7014(3) 0.5963(3) 0.4158(2) 0.0217(8) Uani 1 1 d . . . . .
C35 C 0.5089(4) 0.8045(3) 0.9499(2) 0.0228(8) Uani 1 1 d . . . . .
C2 C 1.2573(3) 0.6341(3) 0.2168(2) 0.0262(9) Uani 1 1 d . . . . .
C58 C 0.1566(4) 0.6935(3) 0.6281(2) 0.0262(9) Uani 1 1 d . . . . .
H58A H 0.180442 0.704498 0.578642 0.039 Uiso 1 1 calc R U . . .
H58B H 0.070062 0.655718 0.627108 0.039 Uiso 1 1 calc R U . . .
H58C H 0.211530 0.666516 0.649444 0.039 Uiso 1 1 calc R U . . .
C4 C 1.2529(3) 0.7112(3) 0.3246(2) 0.0227(8) Uani 1 1 d . . . . .
C23 C 0.6709(4) 0.7089(3) 0.3656(2) 0.0224(8) Uani 1 1 d . . . . .
C44 C 0.6044(3) 0.7788(3) 0.5552(2) 0.0213(8) Uani 1 1 d . . . . .
C24 C 0.7828(4) 0.7404(3) 0.4089(2) 0.0230(8) Uani 1 1 d . . . . .
C42 C 0.7634(4) 0.9026(3) 0.5940(2) 0.0274(9) Uani 1 1 d . . . . .
C22 C 0.6196(3) 0.6199(3) 0.3708(2) 0.0222(8) Uani 1 1 d . . . . .
C59 C 0.1110(4) 0.7148(3) 0.7947(3) 0.0336(11) Uani 1 1 d . . . . .
H59A H 0.143025 0.669252 0.776065 0.050 Uiso 1 1 calc R U . . .
H59B H 0.019872 0.692437 0.795129 0.050 Uiso 1 1 calc R U . . .
H59C H 0.145599 0.736464 0.843947 0.050 Uiso 1 1 calc R U . . .
C45 C 0.6881(4) 0.7579(3) 0.6010(2) 0.0225(8) Uani 1 1 d . . . . .
C43 C 0.6505(4) 0.8676(3) 0.5496(2) 0.0227(8) Uani 1 1 d . . . . .
C25 C 0.8043(4) 0.6709(3) 0.4388(2) 0.0240(9) Uani 1 1 d . . . . .
C32 C 0.6016(4) 0.7209(3) 0.8835(2) 0.0261(9) Uani 1 1 d . . . . .
C29 C 0.8681(4) 0.8306(3) 0.4208(3) 0.0318(10) Uani 1 1 d . . . . .
H29A H 0.954529 0.831282 0.426204 0.048 Uiso 1 1 calc R U . . .
H29B H 0.846225 0.858973 0.464742 0.048 Uiso 1 1 calc R U . . .
H29C H 0.859323 0.860369 0.379334 0.048 Uiso 1 1 calc R U . . .
C9 C 1.2598(4) 0.7848(3) 0.3789(2) 0.0302(10) Uani 1 1 d . . . . .
H9A H 1.208349 0.816565 0.361208 0.045 Uiso 1 1 calc R U . . .
H9B H 1.346569 0.822177 0.386241 0.045 Uiso 1 1 calc R U . . .
H9C H 1.229180 0.763984 0.424807 0.045 Uiso 1 1 calc R U . . .
C41 C 0.7860(4) 0.8333(3) 0.6254(2) 0.0264(9) Uani 1 1 d . . . . .
C39 C 0.7061(4) 0.9373(3) 0.9879(2) 0.0330(10) Uani 1 1 d . . . . .
H39A H 0.774516 0.968781 0.959498 0.050 Uiso 1 1 calc R U . . .
H39B H 0.739930 0.929174 1.034352 0.050 Uiso 1 1 calc R U . . .
H39C H 0.648116 0.969426 0.996442 0.050 Uiso 1 1 calc R U . . .
C56 C 0.2296(4) 1.0108(3) 0.7053(3) 0.0294(10) Uani 1 1 d . . . . .
H56A H 0.276619 1.042628 0.749306 0.044 Uiso 1 1 calc R U . . .
H56B H 0.148788 1.020136 0.702296 0.044 Uiso 1 1 calc R U . . .
H56C H 0.276692 1.030313 0.662960 0.044 Uiso 1 1 calc R U . . .
C31 C 0.4872(4) 0.7246(3) 0.9103(2) 0.0239(9) Uani 1 1 d . . . . .
C49 C 0.4862(4) 0.7167(3) 0.5202(2) 0.0290(9) Uani 1 1 d . . . . .
H49A H 0.431994 0.689516 0.557508 0.044 Uiso 1 1 calc R U . . .
H49B H 0.506065 0.673325 0.487942 0.044 Uiso 1 1 calc R U . . .
H49C H 0.443433 0.746714 0.492206 0.044 Uiso 1 1 calc R U . . .
C10 C 1.1818(4) 0.5902(3) 0.4084(2) 0.0316(10) Uani 1 1 d . . . . .
H10A H 1.142313 0.625134 0.438266 0.047 Uiso 1 1 calc R U . . .
H10B H 1.259328 0.591469 0.433020 0.047 Uiso 1 1 calc R U . . .
H10C H 1.125050 0.531580 0.400675 0.047 Uiso 1 1 calc R U . . .
C57 C 0.2282(4) 0.8749(3) 0.5702(2) 0.0296(10) Uani 1 1 d . . . . .
H57A H 0.282046 0.933855 0.569166 0.044 Uiso 1 1 calc R U . . .
H57B H 0.148326 0.866380 0.544637 0.044 Uiso 1 1 calc R U . . .
H57C H 0.268774 0.836422 0.546581 0.044 Uiso 1 1 calc R U . . .
C8 C 1.3267(4) 0.7981(3) 0.2169(3) 0.0349(11) Uani 1 1 d . . . . .
H8A H 1.323171 0.785341 0.164222 0.052 Uiso 1 1 calc R U . . .
H8B H 1.412918 0.829316 0.233991 0.052 Uiso 1 1 calc R U . . .
H8C H 1.273653 0.832847 0.230023 0.052 Uiso 1 1 calc R U . . .
C60 C 0.1480(4) 0.9110(3) 0.8414(2) 0.0321(10) Uani 1 1 d . . . . .
H60A H 0.156944 0.875802 0.878890 0.048 Uiso 1 1 calc R U . . .
H60B H 0.063260 0.914174 0.840493 0.048 Uiso 1 1 calc R U . . .
H60C H 0.208199 0.968259 0.851930 0.048 Uiso 1 1 calc R U . . .
C28 C 0.6139(4) 0.7604(3) 0.3230(3) 0.0314(10) Uani 1 1 d . . . . .
H28A H 0.680258 0.806968 0.305251 0.047 Uiso 1 1 calc R U . . .
H28B H 0.561304 0.783900 0.354137 0.047 Uiso 1 1 calc R U . . .
H28C H 0.563006 0.724014 0.281902 0.047 Uiso 1 1 calc R U . . .
C50 C 0.6694(4) 0.6703(3) 0.6222(3) 0.0343(11) Uani 1 1 d . . . . .
H50A H 0.737523 0.672165 0.655879 0.051 Uiso 1 1 calc R U . . .
H50B H 0.668650 0.631660 0.578943 0.051 Uiso 1 1 calc R U . . .
H50C H 0.589752 0.650069 0.645503 0.051 Uiso 1 1 calc R U . . .
C48 C 0.5984(5) 0.9151(3) 0.5004(2) 0.0327(10) Uani 1 1 d . . . . .
H48A H 0.507410 0.889675 0.495735 0.049 Uiso 1 1 calc R U . . .
H48B H 0.633168 0.911961 0.452646 0.049 Uiso 1 1 calc R U . . .
H48C H 0.620493 0.974663 0.520568 0.049 Uiso 1 1 calc R U . . .
C30 C 0.9137(4) 0.6774(3) 0.4884(2) 0.0334(11) Uani 1 1 d . . . . .
H30A H 0.918107 0.620405 0.492443 0.050 Uiso 1 1 calc R U . . .
H30B H 0.903465 0.703652 0.536250 0.050 Uiso 1 1 calc R U . . .
H30C H 0.990774 0.712217 0.468618 0.050 Uiso 1 1 calc R U . . .
C37 C 0.6185(5) 0.6479(3) 0.8351(2) 0.0360(11) Uani 1 1 d . . . . .
H37A H 0.543688 0.597960 0.835026 0.054 Uiso 1 1 calc R U . . .
H37B H 0.690879 0.634605 0.853042 0.054 Uiso 1 1 calc R U . . .
H37C H 0.631822 0.663741 0.785799 0.054 Uiso 1 1 calc R U . . .
C27 C 0.4940(4) 0.5619(3) 0.3403(3) 0.0299(10) Uani 1 1 d . . . . .
H27A H 0.466229 0.587130 0.300645 0.045 Uiso 1 1 calc R U . . .
H27B H 0.433481 0.554437 0.378253 0.045 Uiso 1 1 calc R U . . .
H27C H 0.500562 0.506633 0.322033 0.045 Uiso 1 1 calc R U . . .
C40 C 0.4152(4) 0.8334(3) 0.9932(2) 0.0315(10) Uani 1 1 d . . . . .
H40A H 0.448981 0.894768 1.007005 0.047 Uiso 1 1 calc R U . . .
H40B H 0.398142 0.803793 1.036721 0.047 Uiso 1 1 calc R U . . .
H40C H 0.337650 0.820203 0.963760 0.047 Uiso 1 1 calc R U . . .
C36 C 0.3643(4) 0.6542(3) 0.8979(3) 0.0335(10) Uani 1 1 d . . . . .
H36A H 0.297320 0.674811 0.915837 0.050 Uiso 1 1 calc R U . . .
H36B H 0.366641 0.606310 0.923619 0.050 Uiso 1 1 calc R U . . .
H36C H 0.348966 0.635619 0.846026 0.050 Uiso 1 1 calc R U . . .
C38 C 0.8330(4) 0.8190(3) 0.8972(3) 0.0344(11) Uani 1 1 d . . . . .
H38A H 0.847153 0.793822 0.849651 0.052 Uiso 1 1 calc R U . . .
H38B H 0.868769 0.795625 0.935000 0.052 Uiso 1 1 calc R U . . .
H38C H 0.872902 0.880731 0.901057 0.052 Uiso 1 1 calc R U . . .
C6 C 1.1843(4) 0.4802(3) 0.2581(3) 0.0363(11) Uani 1 1 d . . . . .
H6A H 1.124678 0.453258 0.293300 0.054 Uiso 1 1 calc R U . . .
H6B H 1.261960 0.467497 0.265152 0.054 Uiso 1 1 calc R U . . .
H6C H 1.148937 0.458087 0.209082 0.054 Uiso 1 1 calc R U . . .
C7 C 1.2869(4) 0.6088(3) 0.1404(3) 0.0397(12) Uani 1 1 d . . . . .
H7A H 1.222702 0.555876 0.120880 0.060 Uiso 1 1 calc R U . . .
H7B H 1.368407 0.600254 0.140959 0.060 Uiso 1 1 calc R U . . .
H7C H 1.288590 0.653811 0.110108 0.060 Uiso 1 1 calc R U . . .
C26 C 0.6768(4) 0.5093(3) 0.4401(3) 0.0339(11) Uani 1 1 d . . . . .
H26A H 0.644754 0.466089 0.398774 0.051 Uiso 1 1 calc R U . . .
H26B H 0.615077 0.500598 0.477408 0.051 Uiso 1 1 calc R U . . .
H26C H 0.754521 0.504610 0.459837 0.051 Uiso 1 1 calc R U . . .
C47 C 0.8520(4) 0.9916(3) 0.5969(3) 0.0398(12) Uani 1 1 d . . . . .
H47A H 0.805246 1.030461 0.589572 0.060 Uiso 1 1 calc R U . . .
H47B H 0.911810 0.994683 0.558878 0.060 Uiso 1 1 calc R U . . .
H47C H 0.896866 1.007733 0.644192 0.060 Uiso 1 1 calc R U . . .
C46 C 0.8989(4) 0.8392(4) 0.6709(3) 0.0472(14) Uani 1 1 d . . . . .
H46A H 0.930882 0.895623 0.698033 0.071 Uiso 1 1 calc R U . . .
H46B H 0.963233 0.829821 0.639698 0.071 Uiso 1 1 calc R U . . .
H46C H 0.876360 0.795827 0.704686 0.071 Uiso 1 1 calc R U . . .
C14 C 0.8830(4) 0.7960(3) 0.0943(2) 0.0230(8) Uani 1 1 d . . . . .
C15 C 0.9602(4) 0.7547(3) 0.0582(2) 0.0290(10) Uani 1 1 d . . . . .
C13 C 0.7592(4) 0.7399(3) 0.0868(2) 0.0303(10) Uani 1 1 d . . . . .
C12 C 0.7573(5) 0.6653(3) 0.0457(3) 0.0422(13) Uani 1 1 d . . . . .
C19 C 0.9292(6) 0.8828(3) 0.1352(3) 0.0463(14) Uani 1 1 d . . . . .
H19A H 0.862060 0.892745 0.163581 0.069 Uiso 1 1 calc R U . . .
H19B H 0.955686 0.925526 0.101109 0.069 Uiso 1 1 calc R U . . .
H19C H 0.999984 0.886787 0.167730 0.069 Uiso 1 1 calc R U . . .
C11 C 0.8812(6) 0.6731(3) 0.0267(3) 0.0446(13) Uani 1 1 d . . . . .
C18 C 0.6464(5) 0.7590(5) 0.1150(3) 0.066(2) Uani 1 1 d . . . . .
H18A H 0.593070 0.709968 0.137113 0.098 Uiso 1 1 calc R U . . .
H18B H 0.599714 0.770903 0.075070 0.098 Uiso 1 1 calc R U . . .
H18C H 0.672999 0.808663 0.151323 0.098 Uiso 1 1 calc R U . . .
C20 C 1.0971(5) 0.7910(5) 0.0522(3) 0.066(2) Uani 1 1 d . . . . .
H20A H 1.132264 0.834828 0.092742 0.099 Uiso 1 1 calc R U . . .
H20B H 1.114759 0.816359 0.006608 0.099 Uiso 1 1 calc R U . . .
H20C H 1.134637 0.745947 0.053350 0.099 Uiso 1 1 calc R U . . .
C17 C 0.6429(6) 0.5921(4) 0.0193(3) 0.084(3) Uani 1 1 d . . . . .
H17A H 0.665998 0.540802 0.007772 0.125 Uiso 1 1 calc R U . . .
H17B H 0.606414 0.605349 -0.024186 0.125 Uiso 1 1 calc R U . . .
H17C H 0.581885 0.582512 0.056982 0.125 Uiso 1 1 calc R U . . .
C16 C 0.9237(9) 0.6142(5) -0.0251(3) 0.093(3) Uani 1 1 d . . . . .
H16A H 1.012487 0.623515 -0.015146 0.139 Uiso 1 1 calc R U . . .
H16B H 0.910842 0.625514 -0.074761 0.139 Uiso 1 1 calc R U . . .
H16C H 0.875535 0.555176 -0.019150 0.139 Uiso 1 1 calc R U . . .

loop_
_atom_site_aniso_label
_atom_site_aniso_U_11
_atom_site_aniso_U_22
_atom_site_aniso_U_33
_atom_site_aniso_U_23
_atom_site_aniso_U_13
_atom_site_aniso_U_12
As2 0.01702(18) 0.01711(19) 0.01617(19) 0.00117(15) 0.00059(14) 0.00665(14)
As1 0.01968(19) 0.01741(19) 0.0154(2) 0.00061(15) 0.00066(14) 0.00538(15)
Br5 0.02376(19) 0.0196(2) 0.0242(2) 0.00461(16) 0.00332(15) 0.00759(15)
Br1 0.0252(2) 0.0206(2) 0.0283(2) 0.00637(17) 0.00378(16) 0.01081(16)
Br3 0.02172(19) 0.0244(2) 0.0200(2) 0.00052(16) -0.00214(14) 0.00342(15)
Br4 0.01968(19) 0.0286(2) 0.0217(2) 0.00018(17) -0.00191(15) 0.00370(15)
Br6 0.0273(2) 0.0281(2) 0.0195(2) -0.00392(16) -0.00147(15) 0.01390(17)
Br2 0.0290(2) 0.0287(2) 0.0214(2) -0.00486(17) -0.00059(16) 0.01351(17)
Al6 0.0200(6) 0.0215(6) 0.0177(6) 0.0023(5) 0.0009(4) 0.0097(5)
Al5 0.0176(5) 0.0240(6) 0.0180(6) 0.0034(5) 0.0026(4) 0.0066(5)
Al3 0.0184(5) 0.0192(6) 0.0183(6) 0.0026(5) 0.0022(4) 0.0071(4)
Al4 0.0206(6) 0.0270(7) 0.0161(6) 0.0004(5) -0.0011(4) 0.0108(5)
Al2 0.0243(6) 0.0234(6) 0.0155(6) 0.0015(5) -0.0009(5) 0.0080(5)
Al1 0.0213(6) 0.0262(7) 0.0195(6) 0.0006(5) 0.0020(5) 0.0117(5)
C51 0.0178(18) 0.020(2) 0.025(2) 0.0017(16) -0.0002(15) 0.0086(15)
C52 0.0134(17) 0.025(2) 0.022(2) 0.0013(16) -0.0018(14) 0.0069(15)
C53 0.0160(17) 0.022(2) 0.021(2) 0.0005(16) -0.0025(14) 0.0069(15)
C54 0.0159(17) 0.022(2) 0.023(2) 0.0029(16) -0.0029(14) 0.0040(15)
C55 0.0154(17) 0.022(2) 0.022(2) 0.0001(16) 0.0003(14) 0.0065(14)
C1 0.0195(19) 0.024(2) 0.030(2) -0.0054(18) -0.0018(16) 0.0110(16)
C5 0.0166(18) 0.031(2) 0.025(2) -0.0022(18) -0.0004(15) 0.0111(16)
C34 0.0228(19) 0.032(2) 0.0147(19) 0.0029(17) -0.0011(15) 0.0104(17)
C3 0.0175(19) 0.030(2) 0.030(2) 0.0009(19) -0.0026(16) 0.0049(16)
C33 0.0215(19) 0.035(2) 0.019(2) 0.0049(18) -0.0006(15) 0.0133(17)
C21 0.0192(18) 0.023(2) 0.024(2) 0.0036(17) 0.0042(15) 0.0084(15)
C35 0.0226(19) 0.030(2) 0.016(2) 0.0036(17) 0.0016(15) 0.0081(17)
C2 0.0161(18) 0.036(2) 0.024(2) -0.0044(18) 0.0001(15) 0.0077(17)
C58 0.025(2) 0.026(2) 0.027(2) 0.0005(18) -0.0056(16) 0.0081(17)
C4 0.0176(18) 0.021(2) 0.027(2) -0.0027(17) -0.0014(15) 0.0049(15)
C23 0.026(2) 0.024(2) 0.022(2) 0.0006(17) 0.0037(16) 0.0144(16)
C44 0.0193(18) 0.023(2) 0.020(2) 0.0009(16) 0.0029(15) 0.0051(15)
C24 0.0217(19) 0.025(2) 0.023(2) 0.0000(17) 0.0066(15) 0.0082(16)
C42 0.0193(19) 0.032(2) 0.029(2) 0.0004(19) 0.0101(17) 0.0058(17)
C22 0.0201(19) 0.027(2) 0.020(2) 0.0006(17) 0.0032(15) 0.0097(16)
C59 0.030(2) 0.034(3) 0.034(3) 0.012(2) -0.0023(19) 0.0047(19)
C45 0.027(2) 0.028(2) 0.018(2) 0.0010(17) 0.0064(15) 0.0156(17)
C43 0.027(2) 0.023(2) 0.019(2) 0.0043(17) 0.0074(16) 0.0082(16)
C25 0.0207(19) 0.030(2) 0.023(2) 0.0050(18) 0.0049(16) 0.0096(16)
C32 0.035(2) 0.034(2) 0.018(2) 0.0058(18) -0.0015(16) 0.0237(19)
C29 0.029(2) 0.030(2) 0.034(3) -0.004(2) 0.0044(19) 0.0084(19)
C9 0.032(2) 0.030(2) 0.027(2) -0.0058(19) -0.0093(18) 0.0114(18)
C41 0.0195(19) 0.040(3) 0.020(2) -0.0042(18) 0.0037(15) 0.0126(18)
C39 0.038(2) 0.036(3) 0.023(2) -0.002(2) -0.0047(18) 0.010(2)
C56 0.028(2) 0.020(2) 0.043(3) 0.0039(19) 0.0021(19) 0.0125(17)
C31 0.033(2) 0.026(2) 0.017(2) 0.0074(17) -0.0007(16) 0.0132(17)
C49 0.030(2) 0.030(2) 0.024(2) -0.0016(18) 0.0008(17) 0.0064(18)
C10 0.031(2) 0.041(3) 0.028(2) 0.009(2) -0.0040(18) 0.017(2)
C57 0.033(2) 0.032(2) 0.024(2) 0.0058(19) -0.0041(17) 0.0092(19)
C8 0.031(2) 0.035(3) 0.029(3) 0.002(2) -0.0020(18) -0.0007(19)
C60 0.027(2) 0.043(3) 0.027(2) -0.004(2) 0.0068(18) 0.013(2)
C28 0.033(2) 0.031(2) 0.037(3) 0.002(2) 0.0012(19) 0.0205(19)
C50 0.045(3) 0.034(3) 0.034(3) 0.007(2) 0.010(2) 0.024(2)
C48 0.050(3) 0.030(2) 0.023(2) 0.0085(19) 0.009(2) 0.019(2)
C30 0.032(2) 0.054(3) 0.017(2) -0.001(2) -0.0016(17) 0.020(2)
C37 0.055(3) 0.042(3) 0.021(2) 0.000(2) 0.004(2) 0.031(2)
C27 0.020(2) 0.032(2) 0.036(3) 0.001(2) 0.0046(17) 0.0056(17)
C40 0.031(2) 0.046(3) 0.024(2) 0.007(2) 0.0093(18) 0.020(2)
C36 0.035(2) 0.030(2) 0.034(3) 0.010(2) -0.0032(19) 0.0060(19)
C38 0.025(2) 0.054(3) 0.030(3) 0.013(2) 0.0002(18) 0.019(2)
C6 0.026(2) 0.027(2) 0.057(3) -0.005(2) -0.004(2) 0.0133(19)
C7 0.028(2) 0.053(3) 0.033(3) -0.010(2) 0.0075(19) 0.010(2)
C26 0.034(2) 0.035(3) 0.037(3) 0.016(2) 0.013(2) 0.013(2)
C47 0.036(3) 0.030(3) 0.043(3) 0.000(2) 0.015(2) -0.004(2)
C46 0.028(2) 0.077(4) 0.044(3) -0.009(3) -0.002(2) 0.032(3)
C14 0.030(2) 0.024(2) 0.017(2) 0.0061(16) -0.0009(16) 0.0111(17)
C15 0.031(2) 0.041(3) 0.023(2) 0.017(2) 0.0097(17) 0.019(2)
C13 0.030(2) 0.042(3) 0.022(2) 0.015(2) -0.0010(17) 0.014(2)
C12 0.053(3) 0.036(3) 0.025(3) 0.011(2) -0.014(2) -0.005(2)
C19 0.077(4) 0.023(3) 0.040(3) 0.006(2) -0.013(3) 0.018(2)
C11 0.087(4) 0.043(3) 0.014(2) 0.002(2) -0.001(2) 0.036(3)
C18 0.043(3) 0.117(6) 0.066(4) 0.067(4) 0.018(3) 0.050(3)
C20 0.035(3) 0.118(6) 0.064(4) 0.060(4) 0.025(3) 0.037(3)
C17 0.105(5) 0.058(4) 0.046(4) 0.029(3) -0.046(4) -0.037(4)
C16 0.210(10) 0.083(5) 0.019(3) 0.004(3) 0.017(4) 0.094(6)

loop_
_atom_type_symbol
_atom_type_description
_atom_type_scat_dispersion_real
_atom_type_scat_dispersion_imag
_atom_type_scat_source
C C 0.0033 0.0016 'International Tables Vol C Tables 4.2.6.8 and 6.1.1.4'
H H 0.0000 0.0000 'International Tables Vol C Tables 4.2.6.8 and 6.1.1.4'
Al Al 0.0645 0.0514 'International Tables Vol C Tables 4.2.6.8 and 6.1.1.4'
As As 0.0499 2.0058 'International Tables Vol C Tables 4.2.6.8 and 6.1.1.4'
Br Br -0.2901 2.4595 'International Tables Vol C Tables 4.2.6.8 and 6.1.1.4'

loop_
_exptl_crystal_face_index_h
_exptl_crystal_face_index_k
_exptl_crystal_face_index_l
_exptl_crystal_face_perp_dist
0 1 -3 0.1390
2 -3 8 0.1120
-5 1 0 0.1640
6 -1 -1 0.1730
-1 9 3 0.0760
1 -6 -2 0.0980
-4 -8 -1 0.1070
5 1 -5 0.1590
-1 1 -2 0.1780
0 -4 11 0.1390
1 -3 -8 0.1130

loop_
_geom_angle_atom_site_label_1
_geom_angle_atom_site_label_2
_geom_angle_atom_site_label_3
_geom_angle
_geom_angle_site_symmetry_1
_geom_angle_site_symmetry_3
_geom_angle_publ_flag
Al6 As2 Al5 85.05(4) . . ?
Al6 As2 Al4 85.31(4) . . ?
Al5 As2 Al4 85.70(4) . . ?
Al2 As1 Al3 86.93(4) . . ?
Al1 As1 Al3 86.21(4) . . ?
Al1 As1 Al2 85.84(4) . . ?
Al5 Br5 Al6 78.22(4) . . ?
Al3 Br1 Al1 80.25(4) . . ?
Al3 Br3 Al2 81.01(4) . . ?
Al4 Br4 Al5 78.67(4) . . ?
Al6 Br6 Al4 78.37(4) . . ?
Al1 Br2 Al2 79.19(4) . . ?
As2 Al6 Br5 97.90(4) . . ?
As2 Al6 Br6 98.63(4) . . ?
As2 Al6 C53 92.80(10) . . ?
As2 Al6 C54 99.41(11) . . ?
Br6 Al6 Br5 89.02(4) . . ?
C51 Al6 As2 152.73(13) . . ?
C51 Al6 Br5 94.16(12) . . ?
C51 Al6 Br6 105.97(12) . . ?
C51 Al6 C52 37.66(15) . . ?
C51 Al6 C53 60.15(14) . . ?
C51 Al6 C54 60.80(15) . . ?
C51 Al6 C55 38.51(15) . . ?
C52 Al6 As2 117.18(11) . . ?
C52 Al6 Br5 92.12(11) . . ?
C52 Al6 Br6 143.61(11) . . ?
C52 Al6 C53 34.76(13) . . ?
C52 Al6 C54 58.78(14) . . ?
C53 Al6 Br5 121.56(10) . . ?
C53 Al6 Br6 145.54(10) . . ?
C54 Al6 Br5 150.59(11) . . ?
C54 Al6 Br6 111.53(11) . . ?
C54 Al6 C53 34.15(13) . . ?
C55 Al6 As2 131.85(12) . . ?
C55 Al6 Br5 129.67(12) . . ?
C55 Al6 Br6 90.20(11) . . ?
C55 Al6 C52 61.71(14) . . ?
C55 Al6 C53 58.82(14) . . ?
C55 Al6 C54 35.22(14) . . ?
As2 Al5 Br5 98.69(4) . . ?
As2 Al5 Br4 97.48(4) . . ?
As2 Al5 C44 96.16(10) . . ?
As2 Al5 C45 93.50(11) . . ?
Br5 Al5 Br4 89.96(4) . . ?
C44 Al5 Br5 113.98(11) . . ?
C44 Al5 Br4 150.18(10) . . ?
C44 Al5 C45 33.59(14) . . ?
C42 Al5 As2 153.53(14) . . ?
C42 Al5 Br5 102.16(14) . . ?
C42 Al5 Br4 98.65(13) . . ?
C42 Al5 C44 60.43(15) . . ?
C42 Al5 C45 60.27(16) . . ?
C42 Al5 C43 38.25(16) . . ?
C42 Al5 C41 38.35(17) . . ?
C45 Al5 Br5 146.85(11) . . ?
C45 Al5 Br4 118.95(11) . . ?
C43 Al5 As2 126.55(12) . . ?
C43 Al5 Br5 90.02(11) . . ?
C43 Al5 Br4 135.39(12) . . ?
C43 Al5 C44 34.98(14) . . ?
C43 Al5 C45 58.41(15) . . ?
C41 Al5 As2 120.40(13) . . ?
C41 Al5 Br5 140.20(13) . . ?
C41 Al5 Br4 91.89(12) . . ?
C41 Al5 C44 58.39(14) . . ?
C41 Al5 C45 34.68(15) . . ?
C41 Al5 C43 61.82(15) . . ?
As1 Al3 Br1 96.68(4) . . ?
As1 Al3 Br3 95.73(4) . . ?
Br1 Al3 Br3 91.38(4) . . ?
C21 Al3 As1 150.05(12) . . ?
C21 Al3 Br1 88.17(11) . . ?
C21 Al3 Br3 113.75(11) . . ?
C21 Al3 C23 61.48(15) . . ?
C21 Al3 C24 60.60(15) . . ?
C21 Al3 C25 37.01(15) . . ?
C23 Al3 As1 110.32(11) . . ?
C23 Al3 Br1 149.61(12) . . ?
C23 Al3 Br3 99.28(11) . . ?
C23 Al3 C24 35.69(14) . . ?
C23 Al3 C25 60.63(15) . . ?
C24 Al3 As1 95.36(11) . . ?
C24 Al3 Br1 131.03(12) . . ?
C24 Al3 Br3 134.19(11) . . ?
C22 Al3 As1 146.92(12) . . ?
C22 Al3 Br1 116.12(12) . . ?
C22 Al3 Br3 88.09(11) . . ?
C22 Al3 C21 37.05(15) . . ?
C22 Al3 C23 36.95(15) . . ?
C22 Al3 C24 60.43(15) . . ?
C22 Al3 C25 61.40(14) . . ?
C25 Al3 As1 113.06(11) . . ?
C25 Al3 Br1 96.55(12) . . ?
C25 Al3 Br3 148.87(11) . . ?
C25 Al3 C24 35.88(15) . . ?
As2 Al4 Br4 98.05(4) . . ?
As2 Al4 Br6 97.67(4) . . ?
As2 Al4 C31 95.23(11) . . ?
Br4 Al4 Br6 88.11(4) . . ?
C34 Al4 As2 154.69(14) . . ?
C34 Al4 Br4 100.58(12) . . ?
C34 Al4 Br6 99.90(12) . . ?
C34 Al4 C33 38.37(15) . . ?
C34 Al4 C35 38.12(15) . . ?
C34 Al4 C32 60.82(16) . . ?
C34 Al4 C31 60.59(16) . . ?
C33 Al4 As2 124.34(13) . . ?
C33 Al4 Br4 92.07(11) . . ?
C33 Al4 Br6 137.43(12) . . ?
C33 Al4 C35 61.60(14) . . ?
C33 Al4 C32 35.11(15) . . ?
C33 Al4 C31 58.75(15) . . ?
C35 Al4 As2 123.97(12) . . ?
C35 Al4 Br4 137.67(12) . . ?
C35 Al4 Br6 90.89(12) . . ?
C35 Al4 C32 58.56(15) . . ?
C35 Al4 C31 34.76(15) . . ?
C32 Al4 As2 95.23(11) . . ?
C32 Al4 Br4 118.00(11) . . ?
C32 Al4 Br6 148.83(11) . . ?
C32 Al4 C31 34.02(14) . . ?
C31 Al4 Br4 150.38(11) . . ?
C31 Al4 Br6 116.22(11) . . ?
As1 Al2 Br3 96.04(4) . . ?
As1 Al2 Br2 96.63(4) . . ?
Br3 Al2 Br2 90.39(4) . . ?
C14 Al2 As1 95.07(11) . . ?
C14 Al2 Br3 126.99(11) . . ?
C14 Al2 Br2 139.18(11) . . ?
C15 Al2 As1 106.23(13) . . ?
C15 Al2 Br3 151.62(12) . . ?
C15 Al2 Br2 103.98(12) . . ?
C15 Al2 C14 35.28(15) . . ?
C13 Al2 As1 116.03(14) . . ?
C13 Al2 Br3 94.80(12) . . ?
C13 Al2 Br2 146.07(14) . . ?
C13 Al2 C14 35.31(15) . . ?
C13 Al2 C15 59.82(15) . . ?
C12 Al2 As1 152.11(16) . . ?
C12 Al2 Br3 90.71(14) . . ?
C12 Al2 Br2 110.38(17) . . ?
C12 Al2 C14 59.97(17) . . ?
C12 Al2 C15 61.48(17) . . ?
C12 Al2 C13 36.22(19) . . ?
C12 Al2 C11 37.7(2) . . ?
C11 Al2 As1 141.96(17) . . ?
C11 Al2 Br3 121.76(17) . . ?
C11 Al2 Br2 87.88(14) . . ?
C11 Al2 C14 60.14(17) . . ?
C11 Al2 C15 36.91(19) . . ?
C11 Al2 C13 61.03(18) . . ?
As1 Al1 Br1 96.81(4) . . ?
As1 Al1 Br2 98.33(4) . . ?
As1 Al1 C3 98.32(12) . . ?
As1 Al1 C4 95.66(11) . . ?
Br2 Al1 Br1 88.50(4) . . ?
C1 Al1 As1 155.81(13) . . ?
C1 Al1 Br1 97.94(13) . . ?
C1 Al1 Br2 101.12(12) . . ?
C1 Al1 C5 38.47(15) . . ?
C1 Al1 C3 60.13(16) . . ?
C1 Al1 C2 37.97(16) . . ?
C1 Al1 C4 60.44(15) . . ?
C5 Al1 As1 122.55(12) . . ?
C5 Al1 Br1 90.50(11) . . ?
C5 Al1 Br2 138.89(12) . . ?
C5 Al1 C3 58.46(15) . . ?
C5 Al1 C4 34.88(15) . . ?
C3 Al1 Br1 148.86(12) . . ?
C3 Al1 Br2 115.85(12) . . ?
C3 Al1 C4 33.75(14) . . ?
C2 Al1 As1 127.88(13) . . ?
C2 Al1 Br1 134.74(13) . . ?
C2 Al1 Br2 91.25(11) . . ?
C2 Al1 C5 61.61(15) . . ?
C2 Al1 C3 34.49(15) . . ?
C2 Al1 C4 58.20(14) . . ?
C4 Al1 Br1 117.66(11) . . ?
C4 Al1 Br2 148.53(11) . . ?
C52 C51 Al6 76.7(2) . . ?
C52 C51 C55 107.3(3) . . ?
C52 C51 C56 127.2(4) . . ?
C55 C51 Al6 74.6(2) . . ?
C55 C51 C56 125.0(4) . . ?
C56 C51 Al6 121.1(3) . . ?
C51 C52 Al6 65.7(2) . . ?
C51 C52 C57 125.8(4) . . ?
C53 C52 Al6 79.2(2) . . ?
C53 C52 C51 108.4(3) . . ?
C53 C52 C57 125.6(4) . . ?
C57 C52 Al6 124.5(3) . . ?
C52 C53 Al6 66.0(2) . . ?
C52 C53 C54 107.9(4) . . ?
C52 C53 C58 126.3(4) . . ?
C54 C53 Al6 71.5(2) . . ?
C54 C53 C58 125.7(4) . . ?
C58 C53 Al6 126.0(3) . . ?
C53 C54 Al6 74.3(2) . . ?
C53 C54 C59 125.3(4) . . ?
C55 C54 Al6 65.5(2) . . ?
C55 C54 C53 108.4(3) . . ?
C55 C54 C59 126.3(4) . . ?
C59 C54 Al6 125.2(3) . . ?
C51 C55 Al6 66.9(2) . . ?
C51 C55 C60 124.8(4) . . ?
C54 C55 Al6 79.3(2) . . ?
C54 C55 C51 107.9(3) . . ?
C54 C55 C60 126.9(4) . . ?
C60 C55 Al6 124.8(3) . . ?
C5 C1 Al1 75.6(2) . . ?
C5 C1 C6 125.6(4) . . ?
C2 C1 Al1 75.9(2) . . ?
C2 C1 C5 106.7(4) . . ?
C2 C1 C6 127.2(4) . . ?
C6 C1 Al1 120.5(3) . . ?
C1 C5 Al1 65.9(2) . . ?
C1 C5 C10 125.6(4) . . ?
C4 C5 Al1 78.9(2) . . ?
C4 C5 C1 107.2(4) . . ?
C4 C5 C10 126.9(4) . . ?
C10 C5 Al1 124.9(3) . . ?
C33 C34 Al4 74.9(2) . . ?
C33 C34 C39 126.0(4) . . ?
C35 C34 Al4 75.9(2) . . ?
C35 C34 C33 106.4(4) . . ?
C35 C34 C39 127.1(4) . . ?
C39 C34 Al4 121.0(3) . . ?
C2 C3 Al1 66.4(2) . . ?
C2 C3 C4 109.1(4) . . ?
C2 C3 C8 126.5(4) . . ?
C4 C3 Al1 73.2(2) . . ?
C4 C3 C8 124.4(4) . . ?
C8 C3 Al1 125.4(3) . . ?
C34 C33 Al4 66.7(2) . . ?
C34 C33 C38 124.8(4) . . ?
C32 C33 Al4 79.1(2) . . ?
C32 C33 C34 108.3(3) . . ?
C32 C33 C38 126.5(4) . . ?
C38 C33 Al4 125.1(3) . . ?
C22 C21 Al3 71.3(2) . . ?
C22 C21 C25 107.9(4) . . ?
C22 C21 C26 125.2(4) . . ?
C25 C21 Al3 73.5(2) . . ?
C25 C21 C26 126.7(4) . . ?
C26 C21 Al3 125.1(3) . . ?
C34 C35 Al4 66.0(2) . . ?
C34 C35 C40 124.9(4) . . ?
C31 C35 Al4 79.0(2) . . ?
C31 C35 C34 108.5(4) . . ?
C31 C35 C40 126.4(4) . . ?
C40 C35 Al4 124.4(3) . . ?
C1 C2 Al1 66.1(2) . . ?
C1 C2 C7 123.6(4) . . ?
C3 C2 Al1 79.1(2) . . ?
C3 C2 C1 108.3(4) . . ?
C3 C2 C7 127.7(4) . . ?
C7 C2 Al1 125.0(3) . . ?
C53 C58 H58A 109.5 . . ?
C53 C58 H58B 109.5 . . ?
C53 C58 H58C 109.5 . . ?
H58A C58 H58B 109.5 . . ?
H58A C58 H58C 109.5 . . ?
H58B C58 H58C 109.5 . . ?
C5 C4 Al1 66.2(2) . . ?
C5 C4 C9 125.7(4) . . ?
C3 C4 Al1 73.0(2) . . ?
C3 C4 C5 108.7(4) . . ?
C3 C4 C9 125.5(4) . . ?
C9 C4 Al1 123.9(3) . . ?
C24 C23 Al3 74.5(2) . . ?
C24 C23 C22 107.9(4) . . ?
C24 C23 C28 126.1(4) . . ?
C22 C23 Al3 69.5(2) . . ?
C22 C23 C28 126.0(4) . . ?
C28 C23 Al3 122.9(3) . . ?
C45 C44 Al5 73.7(2) . . ?
C45 C44 C43 108.6(4) . . ?
C45 C44 C49 124.8(4) . . ?
C43 C44 Al5 65.2(2) . . ?
C43 C44 C49 126.6(4) . . ?
C49 C44 Al5 126.1(3) . . ?
C23 C24 Al3 69.8(2) . . ?
C23 C24 C25 108.3(4) . . ?
C23 C24 C29 127.1(4) . . ?
C25 C24 Al3 69.9(2) . . ?
C25 C24 C29 124.7(4) . . ?
C29 C24 Al3 124.7(3) . . ?
C43 C42 Al5 76.3(2) . . ?
C43 C42 C41 107.2(4) . . ?
C43 C42 C47 126.0(4) . . ?
C41 C42 Al5 76.2(2) . . ?
C41 C42 C47 126.0(4) . . ?
C47 C42 Al5 121.3(3) . . ?
C21 C22 Al3 71.6(2) . . ?
C21 C22 C23 108.3(4) . . ?
C21 C22 C27 125.2(4) . . ?
C23 C22 Al3 73.5(2) . . ?
C23 C22 C27 126.3(4) . . ?
C27 C22 Al3 125.3(3) . . ?
C54 C59 H59A 109.5 . . ?
C54 C59 H59B 109.5 . . ?
C54 C59 H59C 109.5 . . ?
H59A C59 H59B 109.5 . . ?
H59A C59 H59C 109.5 . . ?
H59B C59 H59C 109.5 . . ?
C44 C45 Al5 72.7(2) . . ?
C44 C45 C41 108.4(4) . . ?
C44 C45 C50 124.5(4) . . ?
C41 C45 Al5 64.9(2) . . ?
C41 C45 C50 127.1(4) . . ?
C50 C45 Al5 125.7(3) . . ?
C44 C43 Al5 79.8(2) . . ?
C44 C43 C42 107.8(4) . . ?
C44 C43 C48 126.3(4) . . ?
C42 C43 Al5 65.5(2) . . ?
C42 C43 C48 125.7(4) . . ?
C48 C43 Al5 124.6(3) . . ?
C21 C25 Al3 69.5(2) . . ?
C21 C25 C30 127.1(4) . . ?
C24 C25 Al3 74.2(2) . . ?
C24 C25 C21 107.7(4) . . ?
C24 C25 C30 125.2(4) . . ?
C30 C25 Al3 123.9(3) . . ?
C33 C32 Al4 65.8(2) . . ?
C33 C32 C31 108.4(4) . . ?
C33 C32 C37 126.0(4) . . ?
C31 C32 Al4 73.5(2) . . ?
C31 C32 C37 125.5(4) . . ?
C37 C32 Al4 123.8(3) . . ?
C24 C29 H29A 109.5 . . ?
C24 C29 H29B 109.5 . . ?
C24 C29 H29C 109.5 . . ?
H29A C29 H29B 109.5 . . ?
H29A C29 H29C 109.5 . . ?
H29B C29 H29C 109.5 . . ?
C4 C9 H9A 109.5 . . ?
C4 C9 H9B 109.5 . . ?
C4 C9 H9C 109.5 . . ?
H9A C9 H9B 109.5 . . ?
H9A C9 H9C 109.5 . . ?
H9B C9 H9C 109.5 . . ?
C42 C41 Al5 65.5(2) . . ?
C42 C41 C46 125.8(4) . . ?
C45 C41 Al5 80.5(2) . . ?
C45 C41 C42 108.0(4) . . ?
C45 C41 C46 126.0(5) . . ?
C46 C41 Al5 123.3(3) . . ?
C34 C39 H39A 109.5 . . ?
C34 C39 H39B 109.5 . . ?
C34 C39 H39C 109.5 . . ?
H39A C39 H39B 109.5 . . ?
H39A C39 H39C 109.5 . . ?
H39B C39 H39C 109.5 . . ?
C51 C56 H56A 109.5 . . ?
C51 C56 H56B 109.5 . . ?
C51 C56 H56C 109.5 . . ?
H56A C56 H56B 109.5 . . ?
H56A C56 H56C 109.5 . . ?
H56B C56 H56C 109.5 . . ?
C35 C31 Al4 66.3(2) . . ?
C35 C31 C32 108.4(4) . . ?
C35 C31 C36 126.7(4) . . ?
C32 C31 Al4 72.5(2) . . ?
C32 C31 C36 124.9(4) . . ?
C36 C31 Al4 127.0(3) . . ?
C44 C49 H49A 109.5 . . ?
C44 C49 H49B 109.5 . . ?
C44 C49 H49C 109.5 . . ?
H49A C49 H49B 109.5 . . ?
H49A C49 H49C 109.5 . . ?
H49B C49 H49C 109.5 . . ?
C5 C10 H10A 109.5 . . ?
C5 C10 H10B 109.5 . . ?
C5 C10 H10C 109.5 . . ?
H10A C10 H10B 109.5 . . ?
H10A C10 H10C 109.5 . . ?
H10B C10 H10C 109.5 . . ?
C52 C57 H57A 109.5 . . ?
C52 C57 H57B 109.5 . . ?
C52 C57 H57C 109.5 . . ?
H57A C57 H57B 109.5 . . ?
H57A C57 H57C 109.5 . . ?
H57B C57 H57C 109.5 . . ?
C3 C8 H8A 109.5 . . ?
C3 C8 H8B 109.5 . . ?
C3 C8 H8C 109.5 . . ?
H8A C8 H8B 109.5 . . ?
H8A C8 H8C 109.5 . . ?
H8B C8 H8C 109.5 . . ?
C55 C60 H60A 109.5 . . ?
C55 C60 H60B 109.5 . . ?
C55 C60 H60C 109.5 . . ?
H60A C60 H60B 109.5 . . ?
H60A C60 H60C 109.5 . . ?
H60B C60 H60C 109.5 . . ?
C23 C28 H28A 109.5 . . ?
C23 C28 H28B 109.5 . . ?
C23 C28 H28C 109.5 . . ?
H28A C28 H28B 109.5 . . ?
H28A C28 H28C 109.5 . . ?
H28B C28 H28C 109.5 . . ?
C45 C50 H50A 109.5 . . ?
C45 C50 H50B 109.5 . . ?
C45 C50 H50C 109.5 . . ?
H50A C50 H50B 109.5 . . ?
H50A C50 H50C 109.5 . . ?
H50B C50 H50C 109.5 . . ?
C43 C48 H48A 109.5 . . ?
C43 C48 H48B 109.5 . . ?
C43 C48 H48C 109.5 . . ?
H48A C48 H48B 109.5 . . ?
H48A C48 H48C 109.5 . . ?
H48B C48 H48C 109.5 . . ?
C25 C30 H30A 109.5 . . ?
C25 C30 H30B 109.5 . . ?
C25 C30 H30C 109.5 . . ?
H30A C30 H30B 109.5 . . ?
H30A C30 H30C 109.5 . . ?
H30B C30 H30C 109.5 . . ?
C32 C37 H37A 109.5 . . ?
C32 C37 H37B 109.5 . . ?
C32 C37 H37C 109.5 . . ?
H37A C37 H37B 109.5 . . ?
H37A C37 H37C 109.5 . . ?
H37B C37 H37C 109.5 . . ?
C22 C27 H27A 109.5 . . ?
C22 C27 H27B 109.5 . . ?
C22 C27 H27C 109.5 . . ?
H27A C27 H27B 109.5 . . ?
H27A C27 H27C 109.5 . . ?
H27B C27 H27C 109.5 . . ?
C35 C40 H40A 109.5 . . ?
C35 C40 H40B 109.5 . . ?
C35 C40 H40C 109.5 . . ?
H40A C40 H40B 109.5 . . ?
H40A C40 H40C 109.5 . . ?
H40B C40 H40C 109.5 . . ?
C31 C36 H36A 109.5 . . ?
C31 C36 H36B 109.5 . . ?
C31 C36 H36C 109.5 . . ?
H36A C36 H36B 109.5 . . ?
H36A C36 H36C 109.5 . . ?
H36B C36 H36C 109.5 . . ?
C33 C38 H38A 109.5 . . ?
C33 C38 H38B 109.5 . . ?
C33 C38 H38C 109.5 . . ?
H38A C38 H38B 109.5 . . ?
H38A C38 H38C 109.5 . . ?
H38B C38 H38C 109.5 . . ?
C1 C6 H6A 109.5 . . ?
C1 C6 H6B 109.5 . . ?
C1 C6 H6C 109.5 . . ?
H6A C6 H6B 109.5 . . ?
H6A C6 H6C 109.5 . . ?
H6B C6 H6C 109.5 . . ?
C2 C7 H7A 109.5 . . ?
C2 C7 H7B 109.5 . . ?
C2 C7 H7C 109.5 . . ?
H7A C7 H7B 109.5 . . ?
H7A C7 H7C 109.5 . . ?
H7B C7 H7C 109.5 . . ?
C21 C26 H26A 109.5 . . ?
C21 C26 H26B 109.5 . . ?
C21 C26 H26C 109.5 . . ?
H26A C26 H26B 109.5 . . ?
H26A C26 H26C 109.5 . . ?
H26B C26 H26C 109.5 . . ?
C42 C47 H47A 109.5 . . ?
C42 C47 H47B 109.5 . . ?
C42 C47 H47C 109.5 . . ?
H47A C47 H47B 109.5 . . ?
H47A C47 H47C 109.5 . . ?
H47B C47 H47C 109.5 . . ?
C41 C46 H46A 109.5 . . ?
C41 C46 H46B 109.5 . . ?
C41 C46 H46C 109.5 . . ?
H46A C46 H46B 109.5 . . ?
H46A C46 H46C 109.5 . . ?
H46B C46 H46C 109.5 . . ?
C15 C14 Al2 70.1(2) . . ?
C15 C14 C19 124.6(4) . . ?
C13 C14 Al2 69.0(2) . . ?
C13 C14 C15 107.9(4) . . ?
C13 C14 C19 127.5(4) . . ?
C19 C14 Al2 124.7(3) . . ?
C14 C15 Al2 74.7(2) . . ?
C14 C15 C11 107.4(4) . . ?
C14 C15 C20 126.0(5) . . ?
C11 C15 Al2 67.9(3) . . ?
C11 C15 C20 126.6(5) . . ?
C20 C15 Al2 124.4(3) . . ?
C14 C13 Al2 75.7(2) . . ?
C14 C13 C18 125.7(5) . . ?
C12 C13 Al2 68.3(3) . . ?
C12 C13 C14 108.9(4) . . ?
C12 C13 C18 125.3(5) . . ?
C18 C13 Al2 124.5(3) . . ?
C13 C12 Al2 75.5(3) . . ?
C13 C12 C11 108.3(4) . . ?
C13 C12 C17 126.2(6) . . ?
C11 C12 Al2 72.0(3) . . ?
C11 C12 C17 125.2(6) . . ?
C17 C12 Al2 123.1(4) . . ?
C14 C19 H19A 109.5 . . ?
C14 C19 H19B 109.5 . . ?
C14 C19 H19C 109.5 . . ?
H19A C19 H19B 109.5 . . ?
H19A C19 H19C 109.5 . . ?
H19B C19 H19C 109.5 . . ?
C15 C11 Al2 75.2(3) . . ?
C15 C11 C16 124.2(6) . . ?
C12 C11 Al2 70.3(3) . . ?
C12 C11 C15 107.4(4) . . ?
C12 C11 C16 127.9(6) . . ?
C16 C11 Al2 126.5(4) . . ?
C13 C18 H18A 109.5 . . ?
C13 C18 H18B 109.5 . . ?
C13 C18 H18C 109.5 . . ?
H18A C18 H18B 109.5 . . ?
H18A C18 H18C 109.5 . . ?
H18B C18 H18C 109.5 . . ?
C15 C20 H20A 109.5 . . ?
C15 C20 H20B 109.5 . . ?
C15 C20 H20C 109.5 . . ?
H20A C20 H20B 109.5 . . ?
H20A C20 H20C 109.5 . . ?
H20B C20 H20C 109.5 . . ?
C12 C17 H17A 109.5 . . ?
C12 C17 H17B 109.5 . . ?
C12 C17 H17C 109.5 . . ?
H17A C17 H17B 109.5 . . ?
H17A C17 H17C 109.5 . . ?
H17B C17 H17C 109.5 . . ?
C11 C16 H16A 109.5 . . ?
C11 C16 H16B 109.5 . . ?
C11 C16 H16C 109.5 . . ?
H16A C16 H16B 109.5 . . ?
H16A C16 H16C 109.5 . . ?
H16B C16 H16C 109.5 . . ?

loop_
_geom_bond_atom_site_label_1
_geom_bond_atom_site_label_2
_geom_bond_distance
_geom_bond_site_symmetry_2
_geom_bond_publ_flag
As2 Al6 2.4057(12) . ?
As2 Al5 2.4103(12) . ?
As2 Al4 2.4123(13) . ?
As1 Al3 2.4374(12) . ?
As1 Al2 2.4236(13) . ?
As1 Al1 2.4118(13) . ?
Br5 Al6 2.5970(12) . ?
Br5 Al5 2.5635(13) . ?
Br1 Al3 2.5611(12) . ?
Br1 Al1 2.5806(13) . ?
Br3 Al3 2.5736(13) . ?
Br3 Al2 2.5746(12) . ?
Br4 Al5 2.5986(13) . ?
Br4 Al4 2.5757(13) . ?
Br6 Al6 2.5692(13) . ?
Br6 Al4 2.5979(13) . ?
Br2 Al2 2.6091(13) . ?
Br2 Al1 2.5569(13) . ?
Al6 C51 2.127(4) . ?
Al6 C52 2.272(4) . ?
Al6 C53 2.444(4) . ?
Al6 C54 2.407(4) . ?
Al6 C55 2.229(4) . ?
Al5 C44 2.441(4) . ?
Al5 C42 2.110(4) . ?
Al5 C45 2.454(4) . ?
Al5 C43 2.253(4) . ?
Al5 C41 2.252(4) . ?
Al3 C21 2.226(4) . ?
Al3 C23 2.275(4) . ?
Al3 C24 2.336(4) . ?
Al3 C22 2.223(4) . ?
Al3 C25 2.280(4) . ?
Al4 C34 2.128(4) . ?
Al4 C33 2.238(4) . ?
Al4 C35 2.259(4) . ?
Al4 C32 2.409(4) . ?
Al4 C31 2.422(4) . ?
Al2 C14 2.365(4) . ?
Al2 C15 2.306(4) . ?
Al2 C13 2.279(4) . ?
Al2 C12 2.187(5) . ?
Al2 C11 2.210(5) . ?
Al1 C1 2.136(4) . ?
Al1 C5 2.266(4) . ?
Al1 C3 2.427(4) . ?
Al1 C2 2.266(4) . ?
Al1 C4 2.430(4) . ?
C51 C52 1.427(6) . ?
C51 C55 1.440(6) . ?
C51 C56 1.499(5) . ?
C52 C53 1.418(5) . ?
C52 C57 1.505(6) . ?
C53 C54 1.425(6) . ?
C53 C58 1.486(6) . ?
C54 C55 1.413(6) . ?
C54 C59 1.493(6) . ?
C55 C60 1.500(6) . ?
C1 C5 1.456(6) . ?
C1 C2 1.437(6) . ?
C1 C6 1.503(6) . ?
C5 C4 1.416(6) . ?
C5 C10 1.493(6) . ?
C34 C33 1.438(6) . ?
C34 C35 1.438(5) . ?
C34 C39 1.493(6) . ?
C3 C2 1.400(6) . ?
C3 C4 1.410(6) . ?
C3 C8 1.509(6) . ?
C33 C32 1.411(6) . ?
C33 C38 1.502(6) . ?
C21 C22 1.414(6) . ?
C21 C25 1.431(6) . ?
C21 C26 1.506(6) . ?
C35 C31 1.407(6) . ?
C35 C40 1.512(5) . ?
C2 C7 1.515(6) . ?
C58 H58A 0.9800 . ?
C58 H58B 0.9800 . ?
C58 H58C 0.9800 . ?
C4 C9 1.495(6) . ?
C23 C24 1.414(6) . ?
C23 C22 1.426(6) . ?
C23 C28 1.507(6) . ?
C44 C45 1.414(6) . ?
C44 C43 1.422(6) . ?
C44 C49 1.500(6) . ?
C24 C25 1.423(6) . ?
C24 C29 1.499(6) . ?
C42 C43 1.435(6) . ?
C42 C41 1.439(6) . ?
C42 C47 1.499(6) . ?
C22 C27 1.509(6) . ?
C59 H59A 0.9800 . ?
C59 H59B 0.9800 . ?
C59 H59C 0.9800 . ?
C45 C41 1.416(6) . ?
C45 C50 1.503(6) . ?
C43 C48 1.500(6) . ?
C25 C30 1.506(6) . ?
C32 C31 1.413(6) . ?
C32 C37 1.510(6) . ?
C29 H29A 0.9800 . ?
C29 H29B 0.9800 . ?
C29 H29C 0.9800 . ?
C9 H9A 0.9800 . ?
C9 H9B 0.9800 . ?
C9 H9C 0.9800 . ?
C41 C46 1.497(6) . ?
C39 H39A 0.9800 . ?
C39 H39B 0.9800 . ?
C39 H39C 0.9800 . ?
C56 H56A 0.9800 . ?
C56 H56B 0.9800 . ?
C56 H56C 0.9800 . ?
C31 C36 1.505(6) . ?
C49 H49A 0.9800 . ?
C49 H49B 0.9800 . ?
C49 H49C 0.9800 . ?
C10 H10A 0.9800 . ?
C10 H10B 0.9800 . ?
C10 H10C 0.9800 . ?
C57 H57A 0.9800 . ?
C57 H57B 0.9800 . ?
C57 H57C 0.9800 . ?
C8 H8A 0.9800 . ?
C8 H8B 0.9800 . ?
C8 H8C 0.9800 . ?
C60 H60A 0.9800 . ?
C60 H60B 0.9800 . ?
C60 H60C 0.9800 . ?
C28 H28A 0.9800 . ?
C28 H28B 0.9800 . ?
C28 H28C 0.9800 . ?
C50 H50A 0.9800 . ?
C50 H50B 0.9800 . ?
C50 H50C 0.9800 . ?
C48 H48A 0.9800 . ?
C48 H48B 0.9800 . ?
C48 H48C 0.9800 . ?
C30 H30A 0.9800 . ?
C30 H30B 0.9800 . ?
C30 H30C 0.9800 . ?
C37 H37A 0.9800 . ?
C37 H37B 0.9800 . ?
C37 H37C 0.9800 . ?
C27 H27A 0.9800 . ?
C27 H27B 0.9800 . ?
C27 H27C 0.9800 . ?
C40 H40A 0.9800 . ?
C40 H40B 0.9800 . ?
C40 H40C 0.9800 . ?
C36 H36A 0.9800 . ?
C36 H36B 0.9800 . ?
C36 H36C 0.9800 . ?
C38 H38A 0.9800 . ?
C38 H38B 0.9800 . ?
C38 H38C 0.9800 . ?
C6 H6A 0.9800 . ?
C6 H6B 0.9800 . ?
C6 H6C 0.9800 . ?
C7 H7A 0.9800 . ?
C7 H7B 0.9800 . ?
C7 H7C 0.9800 . ?
C26 H26A 0.9800 . ?
C26 H26B 0.9800 . ?
C26 H26C 0.9800 . ?
C47 H47A 0.9800 . ?
C47 H47B 0.9800 . ?
C47 H47C 0.9800 . ?
C46 H46A 0.9800 . ?
C46 H46B 0.9800 . ?
C46 H46C 0.9800 . ?
C14 C15 1.417(6) . ?
C14 C13 1.411(6) . ?
C14 C19 1.498(6) . ?
C15 C11 1.432(7) . ?
C15 C20 1.484(6) . ?
C13 C12 1.391(7) . ?
C13 C18 1.505(7) . ?
C12 C11 1.421(8) . ?
C12 C17 1.506(7) . ?
C19 H19A 0.9800 . ?
C19 H19B 0.9800 . ?
C19 H19C 0.9800 . ?
C11 C16 1.505(7) . ?
C18 H18A 0.9800 . ?
C18 H18B 0.9800 . ?
C18 H18C 0.9800 . ?
C20 H20A 0.9800 . ?
C20 H20B 0.9800 . ?
C20 H20C 0.9800 . ?
C17 H17A 0.9800 . ?
C17 H17B 0.9800 . ?
C17 H17C 0.9800 . ?
C16 H16A 0.9800 . ?
C16 H16B 0.9800 . ?
C16 H16C 0.9800 . ?

loop_
_geom_torsion_atom_site_label_1
_geom_torsion_atom_site_label_2
_geom_torsion_atom_site_label_3
_geom_torsion_atom_site_label_4
_geom_torsion
_geom_torsion_site_symmetry_1
_geom_torsion_site_symmetry_2
_geom_torsion_site_symmetry_3
_geom_torsion_site_symmetry_4
_geom_torsion_publ_flag
Al6 C51 C52 C53 68.5(3) . . . . ?
Al6 C51 C52 C57 -116.1(4) . . . . ?
Al6 C51 C55 C54 -69.5(3) . . . . ?
Al6 C51 C55 C60 117.4(4) . . . . ?
Al6 C52 C53 C54 59.4(3) . . . . ?
Al6 C52 C53 C58 -118.2(4) . . . . ?
Al6 C53 C54 C55 56.8(3) . . . . ?
Al6 C53 C54 C59 -122.4(4) . . . . ?
Al6 C54 C55 C51 61.3(2) . . . . ?
Al6 C54 C55 C60 -125.8(4) . . . . ?
Al5 C44 C45 C41 -55.1(3) . . . . ?
Al5 C44 C45 C50 121.9(4) . . . . ?
Al5 C44 C43 C42 60.0(3) . . . . ?
Al5 C44 C43 C48 -125.8(4) . . . . ?
Al5 C42 C43 C44 -69.5(3) . . . . ?
Al5 C42 C43 C48 116.2(4) . . . . ?
Al5 C42 C41 C45 70.1(3) . . . . ?
Al5 C42 C41 C46 -114.5(4) . . . . ?
Al5 C45 C41 C42 -60.2(3) . . . . ?
Al5 C45 C41 C46 124.5(5) . . . . ?
Al3 C21 C22 C23 -64.9(3) . . . . ?
Al3 C21 C22 C27 120.7(4) . . . . ?
Al3 C21 C25 C24 64.9(3) . . . . ?
Al3 C21 C25 C30 -117.6(4) . . . . ?
Al3 C23 C24 C25 -59.5(3) . . . . ?
Al3 C23 C24 C29 118.9(4) . . . . ?
Al3 C23 C22 C21 63.6(3) . . . . ?
Al3 C23 C22 C27 -122.0(4) . . . . ?
Al3 C24 C25 C21 -61.8(3) . . . . ?
Al3 C24 C25 C30 120.7(4) . . . . ?
Al4 C34 C33 C32 -68.9(3) . . . . ?
Al4 C34 C33 C38 117.6(4) . . . . ?
Al4 C34 C35 C31 68.3(3) . . . . ?
Al4 C34 C35 C40 -116.3(4) . . . . ?
Al4 C33 C32 C31 -61.4(3) . . . . ?
Al4 C33 C32 C37 115.3(4) . . . . ?
Al4 C35 C31 C32 60.5(3) . . . . ?
Al4 C35 C31 C36 -119.4(4) . . . . ?
Al4 C32 C31 C35 -56.7(3) . . . . ?
Al4 C32 C31 C36 123.3(4) . . . . ?
Al2 C14 C15 C11 60.3(3) . . . . ?
Al2 C14 C15 C20 -121.7(5) . . . . ?
Al2 C14 C13 C12 -60.6(3) . . . . ?
Al2 C14 C13 C18 122.5(4) . . . . ?
Al2 C15 C11 C12 63.4(3) . . . . ?
Al2 C15 C11 C16 -124.3(5) . . . . ?
Al2 C13 C12 C11 -65.1(3) . . . . ?
Al2 C13 C12 C17 120.6(5) . . . . ?
Al2 C12 C11 C15 -66.6(3) . . . . ?
Al2 C12 C11 C16 121.4(5) . . . . ?
Al1 C1 C5 C4 -68.9(3) . . . . ?
Al1 C1 C5 C10 116.8(4) . . . . ?
Al1 C1 C2 C3 68.6(3) . . . . ?
Al1 C1 C2 C7 -117.3(4) . . . . ?
Al1 C5 C4 C3 -60.9(3) . . . . ?
Al1 C5 C4 C9 115.7(4) . . . . ?
Al1 C3 C2 C1 -60.1(3) . . . . ?
Al1 C3 C2 C7 126.1(5) . . . . ?
Al1 C3 C4 C5 56.8(3) . . . . ?
Al1 C3 C4 C9 -119.9(4) . . . . ?
C51 C52 C53 Al6 -59.7(2) . . . . ?
C51 C52 C53 C54 -0.3(4) . . . . ?
C51 C52 C53 C58 -177.8(3) . . . . ?
C52 C51 C55 Al6 70.3(3) . . . . ?
C52 C51 C55 C54 0.8(4) . . . . ?
C52 C51 C55 C60 -172.3(4) . . . . ?
C52 C53 C54 Al6 -56.0(3) . . . . ?
C52 C53 C54 C55 0.8(4) . . . . ?
C52 C53 C54 C59 -178.4(4) . . . . ?
C53 C54 C55 Al6 -62.3(3) . . . . ?
C53 C54 C55 C51 -1.0(4) . . . . ?
C53 C54 C55 C60 171.9(4) . . . . ?
C55 C51 C52 Al6 -68.9(3) . . . . ?
C55 C51 C52 C53 -0.4(4) . . . . ?
C55 C51 C52 C57 175.0(4) . . . . ?
C1 C5 C4 Al1 60.3(3) . . . . ?
C1 C5 C4 C3 -0.7(4) . . . . ?
C1 C5 C4 C9 176.0(4) . . . . ?
C5 C1 C2 Al1 -69.9(3) . . . . ?
C5 C1 C2 C3 -1.3(4) . . . . ?
C5 C1 C2 C7 172.7(4) . . . . ?
C34 C33 C32 Al4 60.8(3) . . . . ?
C34 C33 C32 C31 -0.7(5) . . . . ?
C34 C33 C32 C37 176.1(4) . . . . ?
C34 C35 C31 Al4 -59.8(3) . . . . ?
C34 C35 C31 C32 0.7(5) . . . . ?
C34 C35 C31 C36 -179.3(4) . . . . ?
C33 C34 C35 Al4 -69.3(3) . . . . ?
C33 C34 C35 C31 -1.1(5) . . . . ?
C33 C34 C35 C40 174.4(4) . . . . ?
C33 C32 C31 Al4 56.7(3) . . . . ?
C33 C32 C31 C35 0.0(5) . . . . ?
C33 C32 C31 C36 179.9(4) . . . . ?
C35 C34 C33 Al4 70.0(3) . . . . ?
C35 C34 C33 C32 1.1(5) . . . . ?
C35 C34 C33 C38 -172.4(4) . . . . ?
C2 C1 C5 Al1 70.1(3) . . . . ?
C2 C1 C5 C4 1.2(4) . . . . ?
C2 C1 C5 C10 -173.1(4) . . . . ?
C2 C3 C4 Al1 -56.9(3) . . . . ?
C2 C3 C4 C5 -0.1(5) . . . . ?
C2 C3 C4 C9 -176.8(4) . . . . ?
C58 C53 C54 Al6 121.6(4) . . . . ?
C58 C53 C54 C55 178.4(3) . . . . ?
C58 C53 C54 C59 -0.8(6) . . . . ?
C4 C3 C2 Al1 61.1(3) . . . . ?
C4 C3 C2 C1 0.9(4) . . . . ?
C4 C3 C2 C7 -172.8(4) . . . . ?
C23 C24 C25 Al3 59.5(3) . . . . ?
C23 C24 C25 C21 -2.4(4) . . . . ?
C23 C24 C25 C30 -179.9(4) . . . . ?
C44 C45 C41 Al5 59.9(3) . . . . ?
C44 C45 C41 C42 -0.3(4) . . . . ?
C44 C45 C41 C46 -175.6(4) . . . . ?
C24 C23 C22 Al3 -65.2(3) . . . . ?
C24 C23 C22 C21 -1.5(5) . . . . ?
C24 C23 C22 C27 172.8(4) . . . . ?
C22 C21 C25 Al3 -63.5(3) . . . . ?
C22 C21 C25 C24 1.4(5) . . . . ?
C22 C21 C25 C30 178.9(4) . . . . ?
C22 C23 C24 Al3 61.9(3) . . . . ?
C22 C23 C24 C25 2.4(4) . . . . ?
C22 C23 C24 C29 -179.2(4) . . . . ?
C59 C54 C55 Al6 116.9(4) . . . . ?
C59 C54 C55 C51 178.1(4) . . . . ?
C59 C54 C55 C60 -8.9(6) . . . . ?
C45 C44 C43 Al5 -61.2(3) . . . . ?
C45 C44 C43 C42 -1.3(4) . . . . ?
C45 C44 C43 C48 173.0(4) . . . . ?
C43 C44 C45 Al5 56.0(3) . . . . ?
C43 C44 C45 C41 1.0(4) . . . . ?
C43 C44 C45 C50 177.9(4) . . . . ?
C43 C42 C41 Al5 -70.6(3) . . . . ?
C43 C42 C41 C45 -0.5(4) . . . . ?
C43 C42 C41 C46 174.9(4) . . . . ?
C25 C21 C22 Al3 65.0(3) . . . . ?
C25 C21 C22 C23 0.1(5) . . . . ?
C25 C21 C22 C27 -174.4(4) . . . . ?
C29 C24 C25 Al3 -119.0(4) . . . . ?
C29 C24 C25 C21 179.2(4) . . . . ?
C29 C24 C25 C30 1.7(6) . . . . ?
C41 C42 C43 Al5 70.5(3) . . . . ?
C41 C42 C43 C44 1.1(4) . . . . ?
C41 C42 C43 C48 -173.2(4) . . . . ?
C39 C34 C33 Al4 -117.6(4) . . . . ?
C39 C34 C33 C32 173.5(4) . . . . ?
C39 C34 C33 C38 0.0(7) . . . . ?
C39 C34 C35 Al4 118.4(4) . . . . ?
C39 C34 C35 C31 -173.4(4) . . . . ?
C39 C34 C35 C40 2.1(7) . . . . ?
C56 C51 C52 Al6 119.1(4) . . . . ?
C56 C51 C52 C53 -172.4(4) . . . . ?
C56 C51 C52 C57 2.9(6) . . . . ?
C56 C51 C55 Al6 -117.4(4) . . . . ?
C56 C51 C55 C54 173.1(4) . . . . ?
C56 C51 C55 C60 0.0(6) . . . . ?
C49 C44 C45 Al5 -123.0(4) . . . . ?
C49 C44 C45 C41 -178.0(4) . . . . ?
C49 C44 C45 C50 -1.1(6) . . . . ?
C49 C44 C43 Al5 117.7(4) . . . . ?
C49 C44 C43 C42 177.7(4) . . . . ?
C49 C44 C43 C48 -8.0(7) . . . . ?
C10 C5 C4 Al1 -125.5(4) . . . . ?
C10 C5 C4 C3 173.5(4) . . . . ?
C10 C5 C4 C9 -9.8(6) . . . . ?
C57 C52 C53 Al6 125.0(4) . . . . ?
C57 C52 C53 C54 -175.6(4) . . . . ?
C57 C52 C53 C58 6.8(6) . . . . ?
C8 C3 C2 Al1 -117.5(4) . . . . ?
C8 C3 C2 C1 -177.7(4) . . . . ?
C8 C3 C2 C7 8.6(7) . . . . ?
C8 C3 C4 Al1 121.7(4) . . . . ?
C8 C3 C4 C5 178.5(4) . . . . ?
C8 C3 C4 C9 1.8(6) . . . . ?
C28 C23 C24 Al3 -119.7(4) . . . . ?
C28 C23 C24 C25 -179.2(4) . . . . ?
C28 C23 C24 C29 -0.8(7) . . . . ?
C28 C23 C22 Al3 116.4(4) . . . . ?
C28 C23 C22 C21 -179.9(4) . . . . ?
C28 C23 C22 C27 -5.6(7) . . . . ?
C50 C45 C41 Al5 -117.0(4) . . . . ?
C50 C45 C41 C42 -177.2(4) . . . . ?
C50 C45 C41 C46 7.5(7) . . . . ?
C37 C32 C31 Al4 -120.1(4) . . . . ?
C37 C32 C31 C35 -176.8(4) . . . . ?
C37 C32 C31 C36 3.2(7) . . . . ?
C40 C35 C31 Al4 124.8(4) . . . . ?
C40 C35 C31 C32 -174.7(4) . . . . ?
C40 C35 C31 C36 5.4(7) . . . . ?
C38 C33 C32 Al4 -125.9(4) . . . . ?
C38 C33 C32 C31 172.7(4) . . . . ?
C38 C33 C32 C37 -10.6(7) . . . . ?
C6 C1 C5 Al1 -117.4(4) . . . . ?
C6 C1 C5 C4 173.7(4) . . . . ?
C6 C1 C5 C10 -0.6(6) . . . . ?
C6 C1 C2 Al1 117.7(4) . . . . ?
C6 C1 C2 C3 -173.6(4) . . . . ?
C6 C1 C2 C7 0.4(6) . . . . ?
C26 C21 C22 Al3 -120.3(4) . . . . ?
C26 C21 C22 C23 174.9(4) . . . . ?
C26 C21 C22 C27 0.4(7) . . . . ?
C26 C21 C25 Al3 121.8(4) . . . . ?
C26 C21 C25 C24 -173.3(4) . . . . ?
C26 C21 C25 C30 4.2(7) . . . . ?
C47 C42 C43 Al5 -118.9(4) . . . . ?
C47 C42 C43 C44 171.6(4) . . . . ?
C47 C42 C43 C48 -2.7(7) . . . . ?
C47 C42 C41 Al5 118.9(4) . . . . ?
C47 C42 C41 C45 -171.0(4) . . . . ?
C47 C42 C41 C46 4.3(7) . . . . ?
C14 C15 C11 Al2 -64.7(3) . . . . ?
C14 C15 C11 C12 -1.4(5) . . . . ?
C14 C15 C11 C16 170.9(5) . . . . ?
C14 C13 C12 Al2 65.3(3) . . . . ?
C14 C13 C12 C11 0.2(5) . . . . ?
C14 C13 C12 C17 -174.1(4) . . . . ?
C15 C14 C13 Al2 59.5(3) . . . . ?
C15 C14 C13 C12 -1.1(5) . . . . ?
C15 C14 C13 C18 -178.1(4) . . . . ?
C13 C14 C15 Al2 -58.8(3) . . . . ?
C13 C14 C15 C11 1.5(5) . . . . ?
C13 C14 C15 C20 179.5(4) . . . . ?
C13 C12 C11 Al2 67.4(3) . . . . ?
C13 C12 C11 C15 0.7(5) . . . . ?
C13 C12 C11 C16 -171.2(5) . . . . ?
C19 C14 C15 Al2 119.0(4) . . . . ?
C19 C14 C15 C11 179.3(4) . . . . ?
C19 C14 C15 C20 -2.6(7) . . . . ?
C19 C14 C13 Al2 -118.3(4) . . . . ?
C19 C14 C13 C12 -178.8(4) . . . . ?
C19 C14 C13 C18 4.2(7) . . . . ?
C18 C13 C12 Al2 -117.7(4) . . . . ?
C18 C13 C12 C11 177.2(4) . . . . ?
C18 C13 C12 C17 2.9(8) . . . . ?
C20 C15 C11 Al2 117.3(5) . . . . ?
C20 C15 C11 C12 -179.4(5) . . . . ?
C20 C15 C11 C16 -7.1(8) . . . . ?
C17 C12 C11 Al2 -118.3(5) . . . . ?
C17 C12 C11 C15 175.1(5) . . . . ?
C17 C12 C11 C16 3.2(8) . . . . ?
